data_2003329
loop_
_publ_author_name
'George, C.'
'Gilardi, R. D.'
'Zajac, Jnr, W. W.'
'Buzby, J. H.'
'Walters, T. R.'

_publ_section_title
;
 3,7-Dinitronoradamantane, C~9~H~12~N~2~O~4~, and
 3,7,9-Trinitronoradamantane, C~9~H~11~N~3~O~6~
;
_journal_issue 4
_journal_name_full 'Acta Crystallographica Section C'
_journal_page_first 703
_journal_page_last 706
_journal_paper_doi 10.1107/S0108270194011868
_journal_volume 51
_journal_year 1995
_chemical_compound_source 'W. Zajac, Villanova Univ.'
_chemical_formula_sum 'C9 H12 N2 O4'
_chemical_formula_weight 212.2
_space_group_IT_number 2
_symmetry_cell_setting triclinic
_symmetry_space_group_name_Hall '-P 1'
_symmetry_space_group_name_H-M 'P -1'
_atom_type_scat_source IntTabIV
_cell_angle_alpha 64.19(2)
_cell_angle_beta 81.76(2)
_cell_angle_gamma 89.25(2)
_cell_formula_units_Z 4
_cell_length_a 6.718(2)
_cell_length_b 12.270(4)
_cell_length_c 13.273(4)
_cell_measurement_reflns_used 25
_cell_measurement_temperature 295
_cell_measurement_theta_max 13
_cell_measurement_theta_min 9
_cell_volume 973.3(6)
_diffrn_measurement_device 'Siemens R3m/V'
_diffrn_measurement_method 2\q-\q
_diffrn_radiation_type 'Mo K\a'
_diffrn_radiation_wavelength 0.71069
_diffrn_reflns_av_R_equivalents 0.016
_diffrn_reflns_limit_h_max 2
_diffrn_reflns_limit_h_min -7
_diffrn_reflns_limit_k_max 13
_diffrn_reflns_limit_k_min -13
_diffrn_reflns_limit_l_max 14
_diffrn_reflns_limit_l_min -14
_diffrn_reflns_number 3539
_diffrn_reflns_theta_max 23.0
_diffrn_standards_decay_% '0.032% (linear)'
_diffrn_standards_interval_count 97
_diffrn_standards_number 3
_exptl_absorpt_coefficient_mu 0.12
_exptl_absorpt_correction_type none
_exptl_crystal_colour Colorless
_exptl_crystal_density_diffrn 1.448
_exptl_crystal_description Irregular
_exptl_crystal_size_max 0.35
_exptl_crystal_size_mid 0.25
_exptl_crystal_size_min 0.10
_refine_diff_density_max 0.28
_refine_diff_density_min -0.19
_refine_ls_extinction_coef '\c = 0.015(4)'
_refine_ls_extinction_method 'empirical, isotropic; F = F[1 + 0.002\cF^2^/sin(2\q)]^-1/4^'
_refine_ls_goodness_of_fit_obs 1.68
_refine_ls_hydrogen_treatment noref
_refine_ls_number_parameters 272
_refine_ls_number_reflns 1870
_refine_ls_R_factor_obs 0.050
_refine_ls_shift/esd_max 0.06
_refine_ls_structure_factor_coef F
_refine_ls_weighting_details 'w = 1/[\s^2^(F) + 0.00023F^2^]'
_refine_ls_weighting_scheme calc
_refine_ls_wR_factor_obs 0.048
_reflns_number_observed 1870
_reflns_number_total 2563
_reflns_observed_criterion F>3\s(F)
_cod_data_source_file cr1141.cif
_cod_data_source_block cr1141a
_cod_depositor_comments
;
The following automatic conversions were performed:

'_refine_ls_weighting_scheme' value 'w = 1/[\s^2^(F) + 0.00023F^2^]'
was changed to 'calc'. New tag '_refine_ls_weighting_details' was
created. The value of the new tag was set to 'w = 1/[\s^2^(F) +
0.00023F^2^]'.

Automatic conversion script
Id: cif_fix_values 3143 2015-03-26 13:38:13Z robertas 
;
_cod_original_cell_volume 973.3(5)
_cod_database_code 2003329

loop_
_symmetry_equiv_pos_as_xyz
x,y,z
-x,-y,-z

loop_
_atom_site_label
_atom_site_fract_x
_atom_site_fract_y
_atom_site_fract_z
_atom_site_U_iso_or_equiv
C(1) .4869(6) .0793(3) .2432(3) .056(2)
C(2) .5979(6) .1114(3) .3207(3) .054(2)
C(3) .5005(5) .2282(3) .3073(3) .039(2)
N(3) .5066(5) .2598(3) .4050(3) .051(2)
O(3A) .4516(5) .3588(3) .3933(2) .083(2)
O(3B) .5632(5) .1859(3) .4903(2) .088(2)
C(4) .5940(6) .3308(3) .1941(3) .054(2)
C(5) .4832(6) .3036(3) .1143(3) .059(2)
C(6) .2663(6) .3022(3) .1678(3) .059(2)
C(7) .2764(5) .2098(3) .2881(3) .040(2)
N(7) .1163(5) .2196(3) .3756(3) .055(2)
O(7A) .1118(5) .1462(3) .4733(3) .087(2)
O(7B) -.0004(5) .3009(3) .3445(3) .095(2)
C(8) .2692(6) .0835(3) .2935(3) .057(2)
C(9) .5323(6) .1781(3) .1206(3) .062(2)
C(11) .0609(5) .3307(3) -.3812(3) .049(2)
C(12) .1431(6) .2151(3) -.2993(3) .050(2)
C(13) .0355(5) .2095(3) -.1879(3) .033(1)
N(13) .1380(5) .1371(2) -.0870(2) .043(1)
O(13A) .0588(4) .1308(2) .0052(2) .056(1)
O(13B) .2914(4) .0860(2) -.0995(2) .065(1)
C(14) -.1830(5) .1621(3) -.1688(3) .048(2)
C(15) -.2720(5) .2771(3) -.2488(3) .049(2)
C(16) -.2089(5) .3661(3) -.2042(3) .047(2)
C(17) .0153(5) .3475(3) -.2110(2) .033(1)
N(17) .1173(5) .3819(2) -.1335(2) .045(1)
O(17A) .2971(4) .3652(2) -.1330(2) .060(1)
O(17B) .0176(5) .4256(3) -.0770(2) .075(2)
C(18) .1158(5) .4184(3) -.3343(3) .046(2)
C(19) -.1702(6) .3172(3) -.3719(3) .058(2)
H(1) .5211 .0043 .2405 .080
H(2A) .7403 .1244 .2946 .080
H(2B) .5735 .0502 .3976 .080
H(4A) .7369 .3254 .1788 .080
H(4B) .5660 .4091 .1907 .080
H(5) .5157 .3592 .0356 .080
H(6A) .1723 .2759 .1338 .080
H(6B) .2322 .3801 .1638 .080
H(8A) .2359 .0218 .3699 .080
H(8B) .1756 .0763 .2482 .080
H(9A) .6725 .1792 .0925 .080
H(9B) .4522 .1602 .0748 .080
H(11) .1125 .3549 -.4597 .080
H(12A) .1060 .1461 -.3101 .080
H(12B) .2869 .2219 -.3049 .080
H(14A) -.2453 .1356 -.0916 .080
H(14B) -.1932 .0973 -.1902 .080
H(15) -.4137 .2700 -.2501 .080
H(16A) -.2726 .3441 -.1279 .080
H(16B) -.2367 .4481 -.2518 .080
H(18A) .2590 .4294 -.3402 .080
H(18B) .0599 .4958 -.3709 .080
H(19A) -.2024 .2574 -.3963 .080
H(19B) -.2192 .3936 -.4195 .080

loop_
_geom_angle_atom_site_label_1
_geom_angle_atom_site_label_2
_geom_angle_atom_site_label_3
_geom_angle
_geom_angle_publ_flag
C(2) C(1) C(8) 99.8(3) yes
C(8) C(1) C(9) 110.1(3) yes
C(2) C(3) N(3) 114.5(3) yes
N(3) C(3) C(4) 112.0(3) yes
N(3) C(3) C(7) 112.8(3) yes
C(3) N(3) O(3A) 117.3(3) yes
O(3A) N(3) O(3B) 123.6(4) yes
C(4) C(5) C(6) 99.7(3) yes
C(6) C(5) C(9) 110.6(3) yes
C(3) C(7) C(6) 104.6(2) yes
C(6) C(7) N(7) 114.2(3) yes
C(6) C(7) C(8) 108.8(3) yes
C(7) N(7) O(7A) 117.7(3) yes
O(7A) N(7) O(7B) 123.8(4) yes
C(1) C(9) C(5) 110.9(3) yes
C(12) C(11) C(19) 111.1(3) yes
C(11) C(12) C(13) 99.4(3) yes
C(12) C(13) C(14) 109.1(3) yes
C(12) C(13) C(17) 104.7(2) yes
C(14) C(13) C(17) 103.5(5) yes
C(13) N(13) O(13B) 119.4(3) yes
C(13) C(14) C(15) 99.7(2) yes
C(14) C(15) C(19) 110.8(3) yes
C(15) C(16) C(17) 99.3(3) yes
C(13) C(17) N(17) 113.8(2) yes
C(13) C(17) C(18) 103.6(3) yes
N(17) C(17) C(18) 110.5(3) yes
C(17) N(17) O(17B) 118.8(3) yes
C(11) C(18) C(17) 99.3(3) yes
C(2) C(1) C(9) 110.3(3) yes
C(1) C(2) C(3) 99.9(3) yes
C(2) C(3) C(4) 108.9(3) yes
C(2) C(3) C(7) 104.4(3) yes
C(4) C(3) C(7) 103.4(3) yes
C(3) N(3) O(3B) 119.1(4) yes
C(3) C(4) C(5) 99.7(3) yes
C(4) C(5) C(9) 110.7(3) yes
C(5) C(6) C(7) 99.7(3) yes
C(3) C(7) N(7) 113.4(3) yes
C(3) C(7) C(8) 103.9(3) yes
N(7) C(7) C(8) 111.2(3) yes
C(7) N(7) O(7B) 118.5(3) yes
C(1) C(8) C(7) 100.0(3) yes
C(12) C(11) C(18) 100.2(3) yes
C(18) C(11) C(19) 110.2(3) yes
C(12) C(13) N(13) 114.4(3) yes
N(13) C(13) C(14) 111.3(2) yes
N(13) C(13) C(17) 113.1(3) yes
C(13) N(13) O(13A) 117.1(3) yes
O(13A) N(13) O(13B) 123.5(3) yes
C(14) C(15) C(16) 99.8(3) yes
C(16) C(15) C(19) 110.2(3) yes
C(13) C(17) C(16) 105.1(3) yes
C(16) C(17) N(17) 114.3(3) yes
C(16) C(17) C(18) 108.8(3) yes
C(17) N(17) O(17A) 117.0(3) yes
O(17A) N(17) O(17B) 124.3(4) yes
C(11) C(19) C(15) 110.6(3) yes

loop_
_geom_bond_atom_site_label_1
_geom_bond_atom_site_label_2
_geom_bond_distance
_geom_bond_publ_flag
C(1) C(2) 1.532(7) yes
C(1) C(9) 1.536(4) yes
C(3) N(3) 1.512(6) yes
C(3) C(7) 1.598(5) yes
N(3) O(3B) 1.212(4) yes
C(5) C(6) 1.524(5) yes
C(6) C(7) 1.514(4) yes
C(7) C(8) 1.521(6) yes
N(7) O(7B) 1.218(5) yes
C(11) C(18) 1.530(6) yes
C(12) C(13) 1.523(5) yes
C(13) C(14) 1.531(5) yes
N(13) O(13A) 1.232(4) yes
C(14) C(15) 1.528(4) yes
C(15) C(19) 1.538(5) yes
C(17) N(17) 1.515(5) yes
N(17) O(17A) 1.223(5) yes
C(1) C(8) 1.528(5) yes
C(2) C(3) 1.517(5) yes
C(3) C(4) 1.529(4) yes
N(3) O(3A) 1.215(5) yes
C(4) C(5) 1.525(6) yes
C(5) C(9) 1.539(6) yes
C(7) N(7) 1.510(5) yes
N(7) O(7A) 1.211(4) yes
C(11) C(12) 1.520(5) yes
C(11) C(19) 1.545(5) yes
C(13) N(13) 1.506(4) yes
C(13) C(17) 1.593(5) yes
N(13) O(13B) 1.227(4) yes
C(15) C(16) 1.540(6) yes
C(16) C(17) 1.516(5) yes
C(17) C(18) 1.533(4) yes
N(17) O(17B) 1.222(5) yes
